data_7044475
loop_
_publ_author_name
'Jin, Guo-Xin'
'Cui, Peng-Fei'
'Lin, Yue-Jian'

_publ_section_title
;
 Synthesis and Reactivity of 16-electron Half-Sandwich Iridium Complexes
 Bearing a Carboranylthioamide Ligand
;
_journal_name_full 'Dalton Trans.'
_journal_paper_doi 10.1039/C7DT03529B
_journal_year 2017
_chemical_formula_sum 'C25 H40 B10 Cl3 Ir N2 S'
_chemical_formula_weight 807.30
_space_group_crystal_system monoclinic
_space_group_IT_number 14
_space_group_name_Hall '-P 2yn'
_space_group_name_H-M_alt 'P 1 21/n 1'
_symmetry_space_group_name_Hall '-P 2yn'
_symmetry_space_group_name_H-M 'P 1 21/n 1'
_atom_sites_solution_hydrogens mixed
_audit_creation_method SHELXL-2014/7
_audit_update_record
;
2017-09-03 deposited with the CCDC.
2017-10-16 downloaded from the CCDC.
;
_cell_angle_alpha 90
_cell_angle_beta 90.973(3)
_cell_angle_gamma 90
_cell_formula_units_Z 4
_cell_length_a 12.4951(19)
_cell_length_b 13.980(2)
_cell_length_c 20.222(3)
_cell_measurement_reflns_used 8987
_cell_measurement_temperature 223(2)
_cell_measurement_theta_max 26.90
_cell_measurement_theta_min 2.19
_cell_volume 3531.9(9)
_computing_cell_refinement 'Bruker SAINT'
_computing_data_collection 'Bruker APEX2'
_computing_data_reduction 'Bruker SAINT'
_computing_molecular_graphics 'Bruker SHELXTL'
_computing_publication_material 'Bruker SHELXTL'
_computing_structure_refinement 'SHELXL-2014/7 (Sheldrick, 2014)'
_computing_structure_solution 'SHELXS-97 (Sheldrick, 2008)'
_diffrn_ambient_temperature 223(2)
_diffrn_measured_fraction_theta_full 0.998
_diffrn_measured_fraction_theta_max 0.995
_diffrn_measurement_device_type 'Bruker APEX-II CCD'
_diffrn_measurement_method '\f and \w scans'
_diffrn_radiation_type MoK\a
_diffrn_radiation_wavelength 0.71073
_diffrn_reflns_av_R_equivalents 0.0515
_diffrn_reflns_av_unetI/netI 0.0560
_diffrn_reflns_Laue_measured_fraction_full 0.998
_diffrn_reflns_Laue_measured_fraction_max 0.995
_diffrn_reflns_limit_h_max 15
_diffrn_reflns_limit_h_min -14
_diffrn_reflns_limit_k_max 17
_diffrn_reflns_limit_k_min -17
_diffrn_reflns_limit_l_max 25
_diffrn_reflns_limit_l_min -25
_diffrn_reflns_number 24085
_diffrn_reflns_point_group_measured_fraction_full 0.998
_diffrn_reflns_point_group_measured_fraction_max 0.995
_diffrn_reflns_theta_full 25.242
_diffrn_reflns_theta_max 26.992
_diffrn_reflns_theta_min 1.771
_exptl_absorpt_coefficient_mu 4.086
_exptl_absorpt_correction_T_max 0.491
_exptl_absorpt_correction_T_min 0.239
_exptl_absorpt_correction_type multi-scan
_exptl_absorpt_process_details sadabs
_exptl_crystal_colour yellow
_exptl_crystal_density_diffrn 1.518
_exptl_crystal_description block
_exptl_crystal_F_000 1592
_exptl_crystal_size_max 0.470
_exptl_crystal_size_mid 0.410
_exptl_crystal_size_min 0.350
_refine_diff_density_max 1.387
_refine_diff_density_min -1.454
_refine_diff_density_rms 0.153
_refine_ls_extinction_method none
_refine_ls_goodness_of_fit_ref 1.062
_refine_ls_hydrogen_treatment mixed
_refine_ls_matrix_type full
_refine_ls_number_parameters 391
_refine_ls_number_reflns 7661
_refine_ls_number_restraints 13
_refine_ls_restrained_S_all 1.064
_refine_ls_R_factor_all 0.0543
_refine_ls_R_factor_gt 0.0352
_refine_ls_shift/su_max 0.002
_refine_ls_shift/su_mean 0.000
_refine_ls_structure_factor_coef Fsqd
_refine_ls_weighting_details 'w=1/[\s^2^(Fo^2^)+(0.0564P)^2^+1.7093P] where P=(Fo^2^+2Fc^2^)/3'
_refine_ls_weighting_scheme calc
_refine_ls_wR_factor_gt 0.0953
_refine_ls_wR_factor_ref 0.1079
_reflns_Friedel_coverage 0.000
_reflns_number_gt 5957
_reflns_number_total 7661
_reflns_threshold_expression 'I > 2\s(I)'
_cod_data_source_file c7dt03529b2.cif
_cod_data_source_block 3
_cod_original_cell_volume 3532.0(9)
_cod_database_code 7044475
_shelx_shelxl_version_number 2014/7
_shelx_space_group_comment
; 
The symmetry employed for this shelxl refinement is uniquely defined 
by the following loop, which should always be used as a source of 
symmetry information in preference to the above space-group names. 
They are only intended as comments. 
;
_shelx_estimated_absorpt_t_min 0.250
_shelx_estimated_absorpt_t_max 0.329

loop_
_space_group_symop_operation_xyz
'x, y, z'
'-x+1/2, y+1/2, -z+1/2'
'-x, -y, -z'
'x-1/2, -y-1/2, z-1/2'

loop_
_atom_site_label
_atom_site_type_symbol
_atom_site_fract_x
_atom_site_fract_y
_atom_site_fract_z
_atom_site_U_iso_or_equiv
_atom_site_adp_type
_atom_site_occupancy
_atom_site_site_symmetry_order
_atom_site_calc_flag
_atom_site_refinement_flags_posn
_atom_site_refinement_flags_adp
Ir1 Ir 0.79298(2) 0.21007(2) 0.14769(2) 0.02803(8) Uani 1 1 d . .
S1 S 0.76472(12) 0.37080(9) 0.11720(6) 0.0359(3) Uani 1 1 d . .
N1 N 0.7304(4) 0.4430(3) -0.0059(2) 0.0375(10) Uani 1 1 d . .
N2 N 0.5632(4) 0.1849(4) 0.1948(3) 0.0513(13) Uani 1 1 d . .
C1 C 0.7222(4) 0.2743(3) 0.0001(2) 0.0301(11) Uani 1 1 d . .
C2 C 0.7449(4) 0.1790(4) 0.0503(2) 0.0324(11) Uani 1 1 d . .
B3 B 0.6136(5) 0.2101(4) 0.0243(3) 0.0396(14) Uani 1 1 d . .
H3 H 0.5516 0.2366 0.0585 0.048 Uiso 1 1 calc R U
B4 B 0.6239(6) 0.2554(5) -0.0573(3) 0.0427(15) Uani 1 1 d . .
H4 H 0.5683 0.3113 -0.0764 0.051 Uiso 1 1 calc R U
B5 B 0.7597(6) 0.2544(5) -0.0794(3) 0.0414(15) Uani 1 1 d . .
H5 H 0.7925 0.3094 -0.1130 0.050 Uiso 1 1 calc R U
B6 B 0.8350(5) 0.2093(4) -0.0109(3) 0.0370(14) Uani 1 1 d . .
H6 H 0.9170 0.2358 0.0007 0.044 Uiso 1 1 calc R U
B7 B 0.7967(6) 0.0894(5) 0.0025(3) 0.0440(15) Uani 1 1 d . .
H7 H 0.8539 0.0352 0.0222 0.053 Uiso 1 1 calc R U
B8 B 0.6581(6) 0.0891(5) 0.0258(4) 0.0450(16) Uani 1 1 d . .
H8 H 0.6248 0.0357 0.0604 0.054 Uiso 1 1 calc R U
B9 B 0.5826(7) 0.1351(5) -0.0441(4) 0.0546(18) Uani 1 1 d . .
H9 H 0.4997 0.1107 -0.0550 0.066 Uiso 1 1 calc R U
B10 B 0.6742(7) 0.1626(5) -0.1087(4) 0.0522(18) Uani 1 1 d . .
H10 H 0.6508 0.1562 -0.1618 0.063 Uiso 1 1 calc R U
B11 B 0.8063(7) 0.1340(5) -0.0799(3) 0.0517(18) Uani 1 1 d . .
H11 H 0.8694 0.1091 -0.1138 0.062 Uiso 1 1 calc R U
B12 B 0.6963(7) 0.0614(5) -0.0578(4) 0.057(2) Uani 1 1 d . .
H12 H 0.6872 -0.0122 -0.0778 0.069 Uiso 1 1 calc R U
C3 C 0.7391(4) 0.3711(4) 0.0320(2) 0.0310(10) Uani 1 1 d . .
C4 C 0.7544(5) 0.5373(4) 0.0173(3) 0.0411(13) Uani 1 1 d . .
C5 C 0.8561(6) 0.5623(5) 0.0346(3) 0.0594(18) Uani 1 1 d . .
H5A H 0.9099 0.5153 0.0364 0.071 Uiso 1 1 calc R U
C6 C 0.8814(8) 0.6577(6) 0.0499(4) 0.081(3) Uani 1 1 d . .
H6A H 0.9519 0.6749 0.0617 0.097 Uiso 1 1 calc R U
C7 C 0.8008(11) 0.7266(6) 0.0473(4) 0.092(4) Uani 1 1 d . .
H7A H 0.8164 0.7908 0.0571 0.111 Uiso 1 1 calc R U
C8 C 0.6993(10) 0.6997(5) 0.0303(4) 0.079(3) Uani 1 1 d . .
H8A H 0.6452 0.7464 0.0285 0.095 Uiso 1 1 calc R U
C9 C 0.6737(7) 0.6076(4) 0.0160(3) 0.0569(18) Uani 1 1 d . .
H9A H 0.6027 0.5909 0.0053 0.068 Uiso 1 1 calc R U
C10 C 0.6474(4) 0.1958(4) 0.1739(2) 0.0338(11) Uani 1 1 d . .
C11 C 0.4560(5) 0.1683(5) 0.2187(4) 0.0606(19) Uani 1 1 d . .
C12 C 0.4360(8) 0.2418(8) 0.2719(4) 0.094(3) Uani 1 1 d . .
H12A H 0.4570 0.3046 0.2562 0.141 Uiso 1 1 calc R U
H12B H 0.4777 0.2258 0.3112 0.141 Uiso 1 1 calc R U
H12C H 0.3606 0.2424 0.2823 0.141 Uiso 1 1 calc R U
C13 C 0.3791(6) 0.1852(6) 0.1603(5) 0.088(3) Uani 1 1 d . U
H13A H 0.3831 0.2516 0.1466 0.133 Uiso 1 1 calc R U
H13B H 0.3067 0.1704 0.1734 0.133 Uiso 1 1 calc R U
H13C H 0.3989 0.1442 0.1237 0.133 Uiso 1 1 calc R U
C14 C 0.4518(9) 0.0684(7) 0.2424(7) 0.157(6) Uani 1 1 d . U
H14A H 0.4755 0.0258 0.2077 0.236 Uiso 1 1 calc R U
H14B H 0.3789 0.0525 0.2539 0.236 Uiso 1 1 calc R U
H14C H 0.4982 0.0613 0.2810 0.236 Uiso 1 1 calc R U
C15 C 0.9631(4) 0.1479(4) 0.1497(3) 0.0382(12) Uani 1 1 d . .
C16 C 0.9630(5) 0.2379(4) 0.1815(3) 0.0394(12) Uani 1 1 d . .
C17 C 0.8927(5) 0.2347(4) 0.2370(3) 0.0381(12) Uani 1 1 d . .
C18 C 0.8487(5) 0.1396(4) 0.2388(3) 0.0413(13) Uani 1 1 d . .
C19 C 0.8887(5) 0.0871(4) 0.1837(3) 0.0422(13) Uani 1 1 d . .
C20 C 1.0386(5) 0.1184(5) 0.0961(3) 0.0578(17) Uani 1 1 d . .
H20A H 1.0535 0.1729 0.0681 0.087 Uiso 1 1 calc R U
H20B H 1.0060 0.0679 0.0697 0.087 Uiso 1 1 calc R U
H20C H 1.1049 0.0953 0.1160 0.087 Uiso 1 1 calc R U
C21 C 1.0319(5) 0.3229(5) 0.1646(4) 0.0615(18) Uani 1 1 d . .
H21A H 1.0969 0.3217 0.1916 0.092 Uiso 1 1 calc R U
H21B H 0.9929 0.3815 0.1732 0.092 Uiso 1 1 calc R U
H21C H 1.0504 0.3202 0.1183 0.092 Uiso 1 1 calc R U
C22 C 0.8791(6) 0.3109(5) 0.2888(4) 0.065(2) Uani 1 1 d . .
H22A H 0.9418 0.3123 0.3177 0.097 Uiso 1 1 calc R U
H22B H 0.8162 0.2970 0.3146 0.097 Uiso 1 1 calc R U
H22C H 0.8705 0.3726 0.2675 0.097 Uiso 1 1 calc R U
C23 C 0.7798(5) 0.1006(5) 0.2923(3) 0.0581(18) Uani 1 1 d . .
H23A H 0.7339 0.0507 0.2742 0.087 Uiso 1 1 calc R U
H23B H 0.7361 0.1515 0.3100 0.087 Uiso 1 1 calc R U
H23C H 0.8248 0.0741 0.3273 0.087 Uiso 1 1 calc R U
C24 C 0.8736(6) -0.0181(4) 0.1719(4) 0.0637(19) Uani 1 1 d . .
H24A H 0.9207 -0.0538 0.2015 0.096 Uiso 1 1 calc R U
H24B H 0.8907 -0.0331 0.1265 0.096 Uiso 1 1 calc R U
H24C H 0.7999 -0.0353 0.1802 0.096 Uiso 1 1 calc R U
C25 C 0.3670(5) 0.5158(5) 0.1525(3) 0.0499(15) Uani 1 1 d D .
Cl1 Cl 0.48945(13) 0.45704(13) 0.13859(9) 0.0637(4) Uani 1 1 d . .
Cl2 Cl 0.38137(17) 0.59980(15) 0.21593(9) 0.0749(5) Uani 1 1 d . .
Cl3 Cl 0.26739(16) 0.43345(15) 0.16957(14) 0.0895(7) Uani 1 1 d . .
H25 H 0.344(5) 0.553(4) 0.114(2) 0.051(17) Uiso 1 1 d D .

loop_
_atom_site_aniso_label
_atom_site_aniso_U_11
_atom_site_aniso_U_22
_atom_site_aniso_U_33
_atom_site_aniso_U_23
_atom_site_aniso_U_13
_atom_site_aniso_U_12
Ir1 0.02597(12) 0.02710(11) 0.03113(12) 0.00093(7) 0.00413(8) -0.00159(8)
S1 0.0462(8) 0.0274(6) 0.0342(6) -0.0032(5) 0.0031(6) 0.0023(6)
N1 0.048(3) 0.031(2) 0.034(2) -0.0002(18) 0.003(2) -0.001(2)
N2 0.037(3) 0.062(3) 0.056(3) 0.002(3) 0.020(2) -0.005(2)
C1 0.031(3) 0.031(3) 0.028(2) -0.0016(19) 0.005(2) 0.001(2)
C2 0.036(3) 0.028(2) 0.034(2) -0.006(2) 0.004(2) -0.004(2)
B3 0.030(3) 0.045(4) 0.044(3) 0.001(3) -0.006(3) -0.012(3)
B4 0.046(4) 0.045(4) 0.036(3) -0.005(3) -0.010(3) -0.006(3)
B5 0.049(4) 0.047(4) 0.028(3) -0.007(3) 0.004(3) 0.009(3)
B6 0.039(3) 0.039(3) 0.033(3) -0.004(2) 0.010(3) 0.005(3)
B7 0.053(4) 0.036(3) 0.043(3) -0.011(3) -0.002(3) 0.003(3)
B8 0.046(4) 0.032(3) 0.057(4) -0.004(3) -0.004(3) -0.010(3)
B9 0.061(5) 0.042(4) 0.060(4) -0.007(3) -0.019(4) -0.016(4)
B10 0.063(5) 0.049(4) 0.045(4) -0.016(3) -0.006(3) -0.002(4)
B11 0.071(5) 0.046(4) 0.039(3) -0.009(3) 0.007(3) 0.010(4)
B12 0.072(5) 0.042(4) 0.058(4) -0.019(3) -0.012(4) -0.007(4)
C3 0.028(2) 0.030(2) 0.035(2) -0.004(2) 0.007(2) 0.001(2)
C4 0.056(4) 0.032(3) 0.036(3) 0.003(2) 0.010(3) -0.007(3)
C5 0.071(5) 0.046(4) 0.062(4) 0.000(3) 0.024(4) -0.015(3)
C6 0.095(6) 0.078(6) 0.069(5) -0.012(4) 0.030(5) -0.053(5)
C7 0.162(11) 0.043(4) 0.073(5) -0.008(4) 0.043(6) -0.025(6)
C8 0.131(9) 0.042(4) 0.064(5) -0.004(3) 0.009(5) 0.009(5)
C9 0.088(5) 0.036(3) 0.047(3) -0.002(3) 0.001(3) 0.008(3)
C10 0.029(3) 0.045(3) 0.028(2) -0.003(2) -0.003(2) 0.006(2)
C11 0.040(4) 0.051(4) 0.092(5) 0.005(4) 0.030(4) -0.011(3)
C12 0.091(7) 0.129(8) 0.064(5) 0.005(5) 0.037(5) 0.014(6)
C13 0.037(4) 0.093(6) 0.135(8) -0.040(6) 0.007(5) -0.013(4)
C14 0.100(8) 0.079(6) 0.296(16) 0.088(9) 0.083(9) -0.003(6)
C15 0.025(3) 0.043(3) 0.047(3) 0.004(2) -0.004(2) 0.006(2)
C16 0.035(3) 0.039(3) 0.044(3) 0.002(2) -0.010(2) -0.001(2)
C17 0.034(3) 0.047(3) 0.033(3) -0.002(2) -0.009(2) 0.000(2)
C18 0.043(3) 0.043(3) 0.038(3) 0.013(2) -0.003(2) 0.007(3)
C19 0.042(3) 0.032(3) 0.052(3) 0.008(2) 0.000(3) 0.004(2)
C20 0.034(3) 0.075(5) 0.065(4) -0.001(3) 0.005(3) 0.020(3)
C21 0.042(4) 0.060(4) 0.082(5) 0.008(4) -0.004(3) -0.019(3)
C22 0.068(5) 0.069(5) 0.057(4) -0.022(3) -0.016(4) 0.010(4)
C23 0.053(4) 0.073(5) 0.048(3) 0.027(3) 0.009(3) 0.010(3)
C24 0.080(5) 0.034(3) 0.077(5) 0.007(3) -0.001(4) 0.007(3)
C25 0.039(3) 0.052(4) 0.059(4) 0.004(3) -0.003(3) -0.004(3)
Cl1 0.0396(8) 0.0760(12) 0.0757(11) 0.0046(9) 0.0062(8) -0.0006(8)
Cl2 0.0692(12) 0.0910(14) 0.0640(10) -0.0187(10) -0.0157(9) 0.0004(10)
Cl3 0.0534(11) 0.0684(12) 0.148(2) 0.0037(13) 0.0303(13) -0.0127(10)

loop_
_atom_type_symbol
_atom_type_description
_atom_type_scat_dispersion_real
_atom_type_scat_dispersion_imag
_atom_type_scat_source
C C 0.0033 0.0016 'International Tables Vol C Tables 4.2.6.8 and 6.1.1.4'
H H 0.0000 0.0000 'International Tables Vol C Tables 4.2.6.8 and 6.1.1.4'
B B 0.0013 0.0007 'International Tables Vol C Tables 4.2.6.8 and 6.1.1.4'
N N 0.0061 0.0033 'International Tables Vol C Tables 4.2.6.8 and 6.1.1.4'
S S 0.1246 0.1234 'International Tables Vol C Tables 4.2.6.8 and 6.1.1.4'
Ir Ir -1.4442 7.9887 'International Tables Vol C Tables 4.2.6.8 and 6.1.1.4'
Cl Cl 0.1484 0.1585 'International Tables Vol C Tables 4.2.6.8 and 6.1.1.4'

loop_
_geom_angle_atom_site_label_1
_geom_angle_atom_site_label_2
_geom_angle_atom_site_label_3
_geom_angle
C10 Ir1 C2 88.8(2)
C10 Ir1 C18 90.6(2)
C2 Ir1 C18 141.2(2)
C10 Ir1 C17 108.4(2)
C2 Ir1 C17 162.2(2)
C18 Ir1 C17 38.2(2)
C10 Ir1 C19 109.8(2)
C2 Ir1 C19 107.1(2)
C18 Ir1 C19 37.9(2)
C17 Ir1 C19 63.6(2)
C10 Ir1 C16 146.0(2)
C2 Ir1 C16 125.1(2)
C18 Ir1 C16 62.5(2)
C17 Ir1 C16 37.6(2)
C19 Ir1 C16 62.1(2)
C10 Ir1 C15 147.1(2)
C2 Ir1 C15 100.9(2)
C18 Ir1 C15 62.3(2)
C17 Ir1 C15 62.2(2)
C19 Ir1 C15 37.3(2)
C16 Ir1 C15 36.2(2)
C10 Ir1 S1 91.88(16)
C2 Ir1 S1 84.96(15)
C18 Ir1 S1 133.86(16)
C17 Ir1 S1 98.39(16)
C19 Ir1 S1 154.97(16)
C16 Ir1 S1 92.92(15)
C15 Ir1 S1 120.01(14)
C3 S1 Ir1 106.55(18)
C3 N1 C4 121.1(4)
C10 N2 C11 177.4(7)
C3 C1 B6 115.2(4)
C3 C1 C2 115.3(4)
B6 C1 C2 61.7(3)
C3 C1 B4 121.7(4)
B6 C1 B4 114.9(4)
C2 C1 B4 113.5(4)
C3 C1 B5 120.7(4)
B6 C1 B5 63.0(4)
C2 C1 B5 113.0(4)
B4 C1 B5 62.4(4)
C3 C1 B3 117.0(4)
B6 C1 B3 115.0(4)
C2 C1 B3 62.6(3)
B4 C1 B3 62.9(4)
B5 C1 B3 114.7(4)
C1 C2 B7 107.3(4)
C1 C2 B8 107.6(4)
B7 C2 B8 63.1(4)
C1 C2 B6 59.1(3)
B7 C2 B6 61.5(3)
B8 C2 B6 112.6(4)
C1 C2 B3 59.0(3)
B7 C2 B3 111.7(4)
B8 C2 B3 61.3(4)
B6 C2 B3 109.7(4)
C1 C2 Ir1 116.3(3)
B7 C2 Ir1 125.1(4)
B8 C2 Ir1 126.1(4)
B6 C2 Ir1 116.1(4)
B3 C2 Ir1 118.6(3)
C1 B3 C2 58.4(3)
C1 B3 B9 104.5(5)
C2 B3 B9 106.0(5)
C1 B3 B4 58.3(3)
C2 B3 B4 106.4(4)
B9 B3 B4 60.2(4)
C1 B3 B8 104.8(5)
C2 B3 B8 58.3(3)
B9 B3 B8 61.0(4)
B4 B3 B8 109.1(5)
C1 B3 H3 124.8
C2 B3 H3 123.4
B9 B3 H3 122.5
B4 B3 H3 121.5
B8 B3 H3 121.9
C1 B4 B5 59.1(3)
C1 B4 B3 58.8(3)
B5 B4 B3 108.6(5)
C1 B4 B9 104.6(5)
B5 B4 B9 108.3(5)
B3 B4 B9 59.8(4)
C1 B4 B10 104.8(5)
B5 B4 B10 59.7(4)
B3 B4 B10 108.3(5)
B9 B4 B10 60.4(4)
C1 B4 H4 124.7
B5 B4 H4 121.2
B3 B4 H4 121.2
B9 B4 H4 122.3
B10 B4 H4 122.3
C1 B5 B4 58.5(3)
C1 B5 B10 105.1(5)
B4 B5 B10 60.7(4)
C1 B5 B6 58.2(3)
B4 B5 B6 107.7(4)
B10 B5 B6 108.3(5)
C1 B5 B11 104.7(4)
B4 B5 B11 109.0(5)
B10 B5 B11 60.5(4)
B6 B5 B11 60.0(4)
C1 B5 H5 125.0
B4 B5 H5 121.1
B10 B5 H5 121.7
B6 B5 H5 121.8
B11 B5 H5 121.9
C1 B6 C2 59.2(3)
C1 B6 B7 105.1(4)
C2 B6 B7 58.6(3)
C1 B6 B5 58.8(3)
C2 B6 B5 107.5(5)
B7 B6 B5 108.4(5)
C1 B6 B11 105.3(5)
C2 B6 B11 106.8(5)
B7 B6 B11 60.5(4)
B5 B6 B11 60.1(4)
C1 B6 H6 124.1
C2 B6 H6 122.5
B7 B6 H6 122.3
B5 B6 H6 121.4
B11 B6 H6 122.4
C2 B7 B6 59.9(3)
C2 B7 B12 106.1(5)
B6 B7 B12 107.0(5)
C2 B7 B11 107.5(5)
B6 B7 B11 60.1(4)
B12 B7 B11 59.7(4)
C2 B7 B8 58.7(3)
B6 B7 B8 107.8(5)
B12 B7 B8 60.5(4)
B11 B7 B8 108.9(5)
C2 B7 H7 122.9
B6 B7 H7 121.9
B12 B7 H7 122.5
B11 B7 H7 121.3
B8 B7 H7 121.4
C2 B8 B3 60.5(3)
C2 B8 B7 58.1(3)
B3 B8 B7 107.2(5)
C2 B8 B9 106.4(5)
B3 B8 B9 59.3(4)
B7 B8 B9 106.7(5)
C2 B8 B12 104.5(5)
B3 B8 B12 106.0(5)
B7 B8 B12 59.1(4)
B9 B8 B12 59.1(4)
C2 B8 H8 123.3
B3 B8 H8 121.9
B7 B8 H8 122.6
B9 B8 H8 122.5
B12 B8 H8 123.6
B3 B9 B12 107.4(5)
B3 B9 B4 59.9(4)
B12 B9 B4 106.8(6)
B3 B9 B10 108.0(5)
B12 B9 B10 59.4(5)
B4 B9 B10 59.8(4)
B3 B9 B8 59.7(4)
B12 B9 B8 60.5(4)
B4 B9 B8 107.8(5)
B10 B9 B8 108.4(6)
B3 B9 H9 121.9
B12 B9 H9 122.3
B4 B9 H9 122.2
B10 B9 H9 121.7
B8 B9 H9 121.4
B5 B10 B12 107.3(5)
B5 B10 B4 59.5(4)
B12 B10 B4 107.2(5)
B5 B10 B11 60.1(4)
B12 B10 B11 59.8(4)
B4 B10 B11 107.7(5)
B5 B10 B9 107.5(5)
B12 B10 B9 59.9(5)
B4 B10 B9 59.7(4)
B11 B10 B9 108.1(5)
B5 B10 H10 122.1
B12 B10 H10 122.2
B4 B10 H10 122.2
B11 B10 H10 121.6
B9 B10 H10 121.8
B12 B11 B6 106.8(5)
B12 B11 B5 106.6(5)
B6 B11 B5 59.9(4)
B12 B11 B7 60.0(4)
B6 B11 B7 59.4(4)
B5 B11 B7 107.4(4)
B12 B11 B10 59.6(5)
B6 B11 B10 107.2(5)
B5 B11 B10 59.3(4)
B7 B11 B10 107.9(5)
B12 B11 H11 122.5
B6 B11 H11 122.3
B5 B11 H11 122.4
B7 B11 H11 121.8
B10 B11 H11 122.0
B10 B12 B11 60.6(4)
B10 B12 B7 108.9(5)
B11 B12 B7 60.4(4)
B10 B12 B9 60.7(4)
B11 B12 B9 109.3(5)
B7 B12 B9 108.7(5)
B10 B12 B8 109.4(5)
B11 B12 B8 109.3(5)
B7 B12 B8 60.4(4)
B9 B12 B8 60.4(4)
B10 B12 H12 120.9
B11 B12 H12 120.9
B7 B12 H12 121.4
B9 B12 H12 121.1
B8 B12 H12 120.9
N1 C3 C1 116.2(4)
N1 C3 S1 127.7(4)
C1 C3 S1 116.1(4)
C5 C4 C9 119.4(6)
C5 C4 N1 120.8(6)
C9 C4 N1 119.5(6)
C4 C5 C6 120.5(7)
C4 C5 H5A 119.7
C6 C5 H5A 119.7
C7 C6 C5 119.2(8)
C7 C6 H6A 120.4
C5 C6 H6A 120.4
C8 C7 C6 119.2(8)
C8 C7 H7A 120.4
C6 C7 H7A 120.4
C9 C8 C7 122.0(9)
C9 C8 H8A 119.0
C7 C8 H8A 119.0
C8 C9 C4 119.6(8)
C8 C9 H9A 120.2
C4 C9 H9A 120.2
N2 C10 Ir1 174.2(5)
N2 C11 C14 107.3(6)
N2 C11 C12 107.1(6)
C14 C11 C12 113.9(8)
N2 C11 C13 106.8(6)
C14 C11 C13 111.7(8)
C12 C11 C13 109.6(7)
C11 C12 H12A 109.5
C11 C12 H12B 109.5
H12A C12 H12B 109.5
C11 C12 H12C 109.5
H12A C12 H12C 109.5
H12B C12 H12C 109.5
C11 C13 H13A 109.5
C11 C13 H13B 109.5
H13A C13 H13B 109.5
C11 C13 H13C 109.5
H13A C13 H13C 109.5
H13B C13 H13C 109.5
C11 C14 H14A 109.5
C11 C14 H14B 109.5
H14A C14 H14B 109.5
C11 C14 H14C 109.5
H14A C14 H14C 109.5
H14B C14 H14C 109.5
C16 C15 C19 107.6(5)
C16 C15 C20 125.3(5)
C19 C15 C20 126.7(5)
C16 C15 Ir1 70.3(3)
C19 C15 Ir1 68.2(3)
C20 C15 Ir1 133.0(4)
C15 C16 C17 109.4(5)
C15 C16 C21 126.3(6)
C17 C16 C21 124.1(6)
C15 C16 Ir1 73.5(3)
C17 C16 Ir1 69.3(3)
C21 C16 Ir1 127.3(4)
C16 C17 C18 106.7(5)
C16 C17 C22 126.7(6)
C18 C17 C22 126.1(6)
C16 C17 Ir1 73.1(3)
C18 C17 Ir1 70.5(3)
C22 C17 Ir1 127.7(4)
C19 C18 C17 108.4(5)
C19 C18 C23 126.0(6)
C17 C18 C23 125.4(5)
C19 C18 Ir1 71.7(3)
C17 C18 Ir1 71.3(3)
C23 C18 Ir1 126.3(4)
C18 C19 C15 107.8(5)
C18 C19 C24 125.6(5)
C15 C19 C24 125.5(5)
C18 C19 Ir1 70.4(3)
C15 C19 Ir1 74.5(3)
C24 C19 Ir1 130.1(5)
C15 C20 H20A 109.5
C15 C20 H20B 109.5
H20A C20 H20B 109.5
C15 C20 H20C 109.5
H20A C20 H20C 109.5
H20B C20 H20C 109.5
C16 C21 H21A 109.5
C16 C21 H21B 109.5
H21A C21 H21B 109.5
C16 C21 H21C 109.5
H21A C21 H21C 109.5
H21B C21 H21C 109.5
C17 C22 H22A 109.5
C17 C22 H22B 109.5
H22A C22 H22B 109.5
C17 C22 H22C 109.5
H22A C22 H22C 109.5
H22B C22 H22C 109.5
C18 C23 H23A 109.5
C18 C23 H23B 109.5
H23A C23 H23B 109.5
C18 C23 H23C 109.5
H23A C23 H23C 109.5
H23B C23 H23C 109.5
C19 C24 H24A 109.5
C19 C24 H24B 109.5
H24A C24 H24B 109.5
C19 C24 H24C 109.5
H24A C24 H24C 109.5
H24B C24 H24C 109.5
Cl3 C25 Cl2 111.4(4)
Cl3 C25 Cl1 110.5(4)
Cl2 C25 Cl1 110.6(4)
Cl3 C25 H25 108(4)
Cl2 C25 H25 105(4)
Cl1 C25 H25 111(4)

loop_
_geom_bond_atom_site_label_1
_geom_bond_atom_site_label_2
_geom_bond_distance
Ir1 C10 1.913(5)
Ir1 C2 2.095(5)
Ir1 C18 2.193(5)
Ir1 C17 2.204(5)
Ir1 C19 2.211(5)
Ir1 C16 2.255(6)
Ir1 C15 2.296(5)
Ir1 S1 2.3552(13)
S1 C3 1.747(5)
N1 C3 1.268(6)
N1 C4 1.429(7)
N2 C10 1.151(7)
N2 C11 1.450(7)
C1 C3 1.513(7)
C1 B6 1.695(8)
C1 C2 1.696(7)
C1 B4 1.696(8)
C1 B5 1.706(7)
C1 B3 1.706(8)
C2 B7 1.716(8)
C2 B8 1.728(8)
C2 B6 1.740(8)
C2 B3 1.768(9)
B3 B9 1.773(10)
B3 B4 1.776(9)
B3 B8 1.781(9)
B3 H3 1.1100
B4 B5 1.762(10)
B4 B9 1.781(10)
B4 B10 1.783(10)
B4 H4 1.1100
B5 B10 1.766(11)
B5 B6 1.777(9)
B5 B11 1.780(10)
B5 H5 1.1100
B6 B7 1.767(9)
B6 B11 1.779(9)
B6 H6 1.1100
B7 B12 1.779(10)
B7 B11 1.786(10)
B7 B8 1.802(10)
B7 H7 1.1100
B8 B9 1.804(10)
B8 B12 1.805(10)
B8 H8 1.1100
B9 B12 1.781(12)
B9 B10 1.794(11)
B9 H9 1.1100
B10 B12 1.771(11)
B10 B11 1.788(11)
B10 H10 1.1100
B11 B12 1.773(11)
B11 H11 1.1100
B12 H12 1.1100
C4 C5 1.358(9)
C4 C9 1.408(9)
C5 C6 1.404(10)
C5 H5A 0.9400
C6 C7 1.394(14)
C6 H6A 0.9400
C7 C8 1.362(15)
C7 H7A 0.9400
C8 C9 1.356(9)
C8 H8A 0.9400
C9 H9A 0.9400
C11 C14 1.478(10)
C11 C12 1.511(11)
C11 C13 1.529(11)
C12 H12A 0.9700
C12 H12B 0.9700
C12 H12C 0.9700
C13 H13A 0.9700
C13 H13B 0.9700
C13 H13C 0.9700
C14 H14A 0.9700
C14 H14B 0.9700
C14 H14C 0.9700
C15 C16 1.413(8)
C15 C19 1.444(7)
C15 C20 1.507(8)
C16 C17 1.438(8)
C16 C21 1.510(8)
C17 C18 1.439(8)
C17 C22 1.506(8)
C18 C19 1.431(8)
C18 C23 1.496(8)
C19 C24 1.501(8)
C20 H20A 0.9700
C20 H20B 0.9700
C20 H20C 0.9700
C21 H21A 0.9700
C21 H21B 0.9700
C21 H21C 0.9700
C22 H22A 0.9700
C22 H22B 0.9700
C22 H22C 0.9700
C23 H23A 0.9700
C23 H23B 0.9700
C23 H23C 0.9700
C24 H24A 0.9700
C24 H24B 0.9700
C24 H24C 0.9700
C25 Cl3 1.735(6)
C25 Cl2 1.746(7)
C25 Cl1 1.764(7)
C25 H25 0.98(4)

loop_
_geom_hbond_atom_site_label_D
_geom_hbond_atom_site_label_H
_geom_hbond_atom_site_label_A
_geom_hbond_distance_DH
_geom_hbond_distance_HA
_geom_hbond_distance_DA
_geom_hbond_angle_DHA
_geom_hbond_site_symmetry_A
C25 H25 N1 0.98(4) 2.35(5) 3.236(8) 150(5) 3_665

loop_
_geom_torsion_atom_site_label_1
_geom_torsion_atom_site_label_2
_geom_torsion_atom_site_label_3
_geom_torsion_atom_site_label_4
_geom_torsion
C3 C1 C2 B7 -146.0(4)
B6 C1 C2 B7 -39.7(4)
B4 C1 C2 B7 67.0(5)
B5 C1 C2 B7 -1.6(6)
B3 C1 C2 B7 105.3(5)
C3 C1 C2 B8 147.5(4)
B6 C1 C2 B8 -106.2(5)
B4 C1 C2 B8 0.4(6)
B5 C1 C2 B8 -68.2(5)
B3 C1 C2 B8 38.8(4)
C3 C1 C2 B6 -106.3(5)
B4 C1 C2 B6 106.7(5)
B5 C1 C2 B6 38.1(4)
B3 C1 C2 B6 145.0(4)
C3 C1 C2 B3 108.7(5)
B6 C1 C2 B3 -145.0(4)
B4 C1 C2 B3 -38.3(4)
B5 C1 C2 B3 -106.9(5)
C3 C1 C2 Ir1 -0.3(5)
B6 C1 C2 Ir1 106.0(4)
B4 C1 C2 Ir1 -147.3(4)
B5 C1 C2 Ir1 144.1(4)
B3 C1 C2 Ir1 -109.0(4)
C3 C1 B3 C2 -106.0(5)
B6 C1 B3 C2 33.9(4)
B4 C1 B3 C2 140.3(4)
B5 C1 B3 C2 104.2(5)
C3 C1 B3 B9 153.9(5)
B6 C1 B3 B9 -66.2(6)
C2 C1 B3 B9 -100.1(5)
B4 C1 B3 B9 40.3(5)
B5 C1 B3 B9 4.1(6)
C3 C1 B3 B4 113.7(5)
B6 C1 B3 B4 -106.4(5)
C2 C1 B3 B4 -140.3(4)
B5 C1 B3 B4 -36.1(5)
C3 C1 B3 B8 -142.8(5)
B6 C1 B3 B8 -2.9(6)
C2 C1 B3 B8 -36.8(4)
B4 C1 B3 B8 103.5(5)
B5 C1 B3 B8 67.4(6)
B7 C2 B3 C1 -97.7(4)
B8 C2 B3 C1 -137.1(5)
B6 C2 B3 C1 -31.5(4)
Ir1 C2 B3 C1 105.1(4)
C1 C2 B3 B9 97.5(5)
B7 C2 B3 B9 -0.3(6)
B8 C2 B3 B9 -39.6(4)
B6 C2 B3 B9 66.0(5)
Ir1 C2 B3 B9 -157.4(4)
C1 C2 B3 B4 34.5(4)
B7 C2 B3 B4 -63.3(5)
B8 C2 B3 B4 -102.6(5)
B6 C2 B3 B4 2.9(5)
Ir1 C2 B3 B4 139.6(4)
C1 C2 B3 B8 137.1(5)
B7 C2 B3 B8 39.3(5)
B6 C2 B3 B8 105.6(5)
Ir1 C2 B3 B8 -117.8(4)
C3 C1 B4 B5 110.7(5)
B6 C1 B4 B5 -36.2(5)
C2 C1 B4 B5 -104.6(5)
B3 C1 B4 B5 -142.8(5)
C3 C1 B4 B3 -106.5(5)
B6 C1 B4 B3 106.7(5)
C2 C1 B4 B3 38.2(4)
B5 C1 B4 B3 142.8(5)
C3 C1 B4 B9 -146.5(5)
B6 C1 B4 B9 66.6(6)
C2 C1 B4 B9 -1.8(6)
B5 C1 B4 B9 102.8(5)
B3 C1 B4 B9 -40.1(5)
C3 C1 B4 B10 150.8(5)
B6 C1 B4 B10 3.9(6)
C2 C1 B4 B10 -64.6(6)
B5 C1 B4 B10 40.1(5)
B3 C1 B4 B10 -102.8(5)
C2 B3 B4 C1 -34.5(4)
B9 B3 B4 C1 -133.9(5)
B8 B3 B4 C1 -95.9(5)
C1 B3 B4 B5 33.1(4)
C2 B3 B4 B5 -1.4(6)
B9 B3 B4 B5 -100.8(6)
B8 B3 B4 B5 -62.8(6)
C1 B3 B4 B9 133.9(5)
C2 B3 B4 B9 99.4(5)
B8 B3 B4 B9 38.0(5)
C1 B3 B4 B10 96.5(5)
C2 B3 B4 B10 62.0(6)
B9 B3 B4 B10 -37.4(5)
B8 B3 B4 B10 0.6(6)
C3 C1 B5 B4 -112.3(5)
B6 C1 B5 B4 143.1(5)
C2 C1 B5 B4 105.5(5)
B3 C1 B5 B4 36.3(5)
C3 C1 B5 B10 -152.9(5)
B6 C1 B5 B10 102.4(5)
C2 C1 B5 B10 64.9(6)
B4 C1 B5 B10 -40.6(5)
B3 C1 B5 B10 -4.3(6)
C3 C1 B5 B6 104.7(5)
C2 C1 B5 B6 -37.5(4)
B4 C1 B5 B6 -143.1(5)
B3 C1 B5 B6 -106.8(5)
C3 C1 B5 B11 144.2(5)
B6 C1 B5 B11 39.5(5)
C2 C1 B5 B11 2.0(6)
B4 C1 B5 B11 -103.5(6)
B3 C1 B5 B11 -67.2(6)
B3 B4 B5 C1 -33.0(4)
B9 B4 B5 C1 -96.4(5)
B10 B4 B5 C1 -133.9(5)
C1 B4 B5 B10 133.9(5)
B3 B4 B5 B10 100.8(5)
B9 B4 B5 B10 37.4(5)
C1 B4 B5 B6 32.4(4)
B3 B4 B5 B6 -0.6(6)
B9 B4 B5 B6 -64.0(5)
B10 B4 B5 B6 -101.5(5)
C1 B4 B5 B11 96.0(5)
B3 B4 B5 B11 63.0(6)
B9 B4 B5 B11 -0.4(6)
B10 B4 B5 B11 -37.9(5)
C3 C1 B6 C2 106.4(5)
B4 C1 B6 C2 -104.5(5)
B5 C1 B6 C2 -140.4(5)
B3 C1 B6 C2 -34.2(4)
C3 C1 B6 B7 144.3(4)
C2 C1 B6 B7 37.8(4)
B4 C1 B6 B7 -66.7(5)
B5 C1 B6 B7 -102.6(5)
B3 C1 B6 B7 3.6(6)
C3 C1 B6 B5 -113.1(5)
C2 C1 B6 B5 140.4(5)
B4 C1 B6 B5 35.9(5)
B3 C1 B6 B5 106.2(5)
C3 C1 B6 B11 -152.8(4)
C2 C1 B6 B11 100.7(5)
B4 C1 B6 B11 -3.8(6)
B5 C1 B6 B11 -39.7(5)
B3 C1 B6 B11 66.5(6)
B7 C2 B6 C1 136.1(5)
B8 C2 B6 C1 97.6(5)
B3 C2 B6 C1 31.5(4)
Ir1 C2 B6 C1 -106.3(4)
C1 C2 B6 B7 -136.1(5)
B8 C2 B6 B7 -38.5(5)
B3 C2 B6 B7 -104.6(5)
Ir1 C2 B6 B7 117.6(4)
C1 C2 B6 B5 -34.8(4)
B7 C2 B6 B5 101.2(5)
B8 C2 B6 B5 62.8(5)
B3 C2 B6 B5 -3.4(5)
Ir1 C2 B6 B5 -141.2(4)
C1 C2 B6 B11 -98.0(5)
B7 C2 B6 B11 38.0(5)
B8 C2 B6 B11 -0.4(6)
B3 C2 B6 B11 -66.6(5)
Ir1 C2 B6 B11 155.6(4)
B4 B5 B6 C1 -32.5(4)
B10 B5 B6 C1 -96.8(5)
B11 B5 B6 C1 -134.7(5)
C1 B5 B6 C2 35.0(4)
B4 B5 B6 C2 2.4(6)
B10 B5 B6 C2 -61.8(5)
B11 B5 B6 C2 -99.7(5)
C1 B5 B6 B7 96.9(5)
B4 B5 B6 B7 64.4(5)
B10 B5 B6 B7 0.1(6)
B11 B5 B6 B7 -37.8(5)
C1 B5 B6 B11 134.7(5)
B4 B5 B6 B11 102.1(6)
B10 B5 B6 B11 37.9(5)
C1 C2 B7 B6 38.6(4)
B8 C2 B7 B6 139.9(5)
B3 C2 B7 B6 101.4(5)
Ir1 C2 B7 B6 -103.3(5)
C1 C2 B7 B12 -62.1(6)
B8 C2 B7 B12 39.3(5)
B6 C2 B7 B12 -100.7(5)
B3 C2 B7 B12 0.7(6)
Ir1 C2 B7 B12 156.1(4)
C1 C2 B7 B11 0.5(6)
B8 C2 B7 B11 101.9(6)
B6 C2 B7 B11 -38.1(5)
B3 C2 B7 B11 63.3(6)
Ir1 C2 B7 B11 -141.3(4)
C1 C2 B7 B8 -101.3(5)
B6 C2 B7 B8 -139.9(5)
B3 C2 B7 B8 -38.5(4)
Ir1 C2 B7 B8 116.8(5)
C1 B6 B7 C2 -38.1(4)
B5 B6 B7 C2 -99.7(5)
B11 B6 B7 C2 -137.3(5)
C1 B6 B7 B12 61.0(6)
C2 B6 B7 B12 99.1(5)
B5 B6 B7 B12 -0.6(6)
B11 B6 B7 B12 -38.2(5)
C1 B6 B7 B11 99.2(5)
C2 B6 B7 B11 137.3(5)
B5 B6 B7 B11 37.6(5)
C1 B6 B7 B8 -2.8(6)
C2 B6 B7 B8 35.3(4)
B5 B6 B7 B8 -64.4(5)
B11 B6 B7 B8 -102.0(5)
C1 C2 B8 B3 -37.7(4)
B7 C2 B8 B3 -138.7(5)
B6 C2 B8 B3 -100.9(5)
Ir1 C2 B8 B3 105.9(5)
C1 C2 B8 B7 100.9(4)
B6 C2 B8 B7 37.8(5)
B3 C2 B8 B7 138.7(5)
Ir1 C2 B8 B7 -115.4(5)
C1 C2 B8 B9 1.2(6)
B7 C2 B8 B9 -99.8(5)
B6 C2 B8 B9 -62.0(6)
B3 C2 B8 B9 38.9(5)
Ir1 C2 B8 B9 144.8(4)
C1 C2 B8 B12 62.7(5)
B7 C2 B8 B12 -38.2(5)
B6 C2 B8 B12 -0.4(6)
B3 C2 B8 B12 100.4(5)
Ir1 C2 B8 B12 -153.6(4)
C1 B3 B8 C2 36.9(4)
B9 B3 B8 C2 135.5(5)
B4 B3 B8 C2 97.9(5)
C1 B3 B8 B7 0.9(6)
C2 B3 B8 B7 -35.9(4)
B9 B3 B8 B7 99.6(5)
B4 B3 B8 B7 61.9(6)
C1 B3 B8 B9 -98.7(5)
C2 B3 B8 B9 -135.5(5)
B4 B3 B8 B9 -37.7(5)
C1 B3 B8 B12 -61.0(6)
C2 B3 B8 B12 -97.9(5)
B9 B3 B8 B12 37.7(5)
B4 B3 B8 B12 0.0(6)
B6 B7 B8 C2 -35.8(4)
B12 B7 B8 C2 -135.7(5)
B11 B7 B8 C2 -99.5(5)
C2 B7 B8 B3 37.0(4)
B6 B7 B8 B3 1.2(6)
B12 B7 B8 B3 -98.7(5)
B11 B7 B8 B3 -62.5(6)
C2 B7 B8 B9 99.2(5)
B6 B7 B8 B9 63.4(5)
B12 B7 B8 B9 -36.5(5)
B11 B7 B8 B9 -0.3(6)
C2 B7 B8 B12 135.7(5)
B6 B7 B8 B12 99.9(5)
B11 B7 B8 B12 36.2(5)
C1 B3 B9 B12 60.5(6)
C2 B3 B9 B12 -0.3(6)
B4 B3 B9 B12 99.7(6)
B8 B3 B9 B12 -38.6(5)
C1 B3 B9 B4 -39.3(4)
C2 B3 B9 B4 -100.0(5)
B8 B3 B9 B4 -138.3(5)
C1 B3 B9 B10 -2.2(7)
C2 B3 B9 B10 -62.9(6)
B4 B3 B9 B10 37.1(5)
B8 B3 B9 B10 -101.2(6)
C1 B3 B9 B8 99.0(5)
C2 B3 B9 B8 38.3(4)
B4 B3 B9 B8 138.3(5)
C1 B4 B9 B3 39.6(4)
B5 B4 B9 B3 101.3(5)
B10 B4 B9 B3 138.5(5)
C1 B4 B9 B12 -61.2(6)
B5 B4 B9 B12 0.6(6)
B3 B4 B9 B12 -100.8(5)
B10 B4 B9 B12 37.7(5)
C1 B4 B9 B10 -98.9(5)
B5 B4 B9 B10 -37.1(5)
B3 B4 B9 B10 -138.5(5)
C1 B4 B9 B8 2.5(7)
B5 B4 B9 B8 64.2(6)
B3 B4 B9 B8 -37.1(5)
B10 B4 B9 B8 101.4(6)
C2 B8 B9 B3 -39.5(4)
B7 B8 B9 B3 -100.4(5)
B12 B8 B9 B3 -136.8(5)
C2 B8 B9 B12 97.4(5)
B3 B8 B9 B12 136.8(5)
B7 B8 B9 B12 36.5(5)
C2 B8 B9 B4 -2.3(7)
B3 B8 B9 B4 37.2(5)
B7 B8 B9 B4 -63.2(6)
B12 B8 B9 B4 -99.6(6)
C2 B8 B9 B10 61.0(6)
B3 B8 B9 B10 100.5(5)
B7 B8 B9 B10 0.1(6)
B12 B8 B9 B10 -36.3(5)
C1 B5 B10 B12 -60.5(6)
B4 B5 B10 B12 -100.1(6)
B6 B5 B10 B12 0.4(6)
B11 B5 B10 B12 38.1(5)
C1 B5 B10 B4 39.6(4)
B6 B5 B10 B4 100.5(5)
B11 B5 B10 B4 138.2(5)
C1 B5 B10 B11 -98.6(5)
B4 B5 B10 B11 -138.2(5)
B6 B5 B10 B11 -37.7(4)
C1 B5 B10 B9 2.6(7)
B4 B5 B10 B9 -36.9(5)
B6 B5 B10 B9 63.5(6)
B11 B5 B10 B9 101.2(6)
C1 B4 B10 B5 -39.7(4)
B3 B4 B10 B5 -101.3(5)
B9 B4 B10 B5 -138.4(5)
C1 B4 B10 B12 60.6(6)
B5 B4 B10 B12 100.4(6)
B3 B4 B10 B12 -0.9(7)
B9 B4 B10 B12 -38.1(5)
C1 B4 B10 B11 -2.4(6)
B5 B4 B10 B11 37.4(5)
B3 B4 B10 B11 -63.9(6)
B9 B4 B10 B11 -101.0(6)
C1 B4 B10 B9 98.7(5)
B5 B4 B10 B9 138.4(5)
B3 B4 B10 B9 37.1(5)
B3 B9 B10 B5 -0.3(7)
B12 B9 B10 B5 -100.3(6)
B4 B9 B10 B5 36.9(5)
B8 B9 B10 B5 -63.5(6)
B3 B9 B10 B12 100.0(6)
B4 B9 B10 B12 137.1(5)
B8 B9 B10 B12 36.8(5)
B3 B9 B10 B4 -37.1(5)
B12 B9 B10 B4 -137.1(5)
B8 B9 B10 B4 -100.3(5)
B3 B9 B10 B11 63.2(6)
B12 B9 B10 B11 -36.8(5)
B4 B9 B10 B11 100.4(5)
B8 B9 B10 B11 0.0(6)
C1 B6 B11 B12 -60.7(6)
C2 B6 B11 B12 1.1(6)
B7 B6 B11 B12 38.3(5)
B5 B6 B11 B12 -99.8(6)
C1 B6 B11 B5 39.1(4)
C2 B6 B11 B5 100.9(5)
B7 B6 B11 B5 138.1(5)
C1 B6 B11 B7 -99.0(5)
C2 B6 B11 B7 -37.2(4)
B5 B6 B11 B7 -138.1(5)
C1 B6 B11 B10 2.0(6)
C2 B6 B11 B10 63.8(6)
B7 B6 B11 B10 101.0(6)
B5 B6 B11 B10 -37.1(5)
C1 B5 B11 B12 61.4(6)
B4 B5 B11 B12 0.1(6)
B10 B5 B11 B12 -37.8(5)
B6 B5 B11 B12 100.1(5)
C1 B5 B11 B6 -38.7(4)
B4 B5 B11 B6 -100.0(5)
B10 B5 B11 B6 -137.9(5)
C1 B5 B11 B7 -1.6(7)
B4 B5 B11 B7 -62.9(6)
B10 B5 B11 B7 -100.8(6)
B6 B5 B11 B7 37.1(5)
C1 B5 B11 B10 99.3(5)
B4 B5 B11 B10 38.0(4)
B6 B5 B11 B10 137.9(5)
C2 B7 B11 B12 -98.8(5)
B6 B7 B11 B12 -136.7(5)
B8 B7 B11 B12 -36.6(5)
C2 B7 B11 B6 38.0(4)
B12 B7 B11 B6 136.7(5)
B8 B7 B11 B6 100.1(5)
C2 B7 B11 B5 0.7(7)
B6 B7 B11 B5 -37.3(5)
B12 B7 B11 B5 99.5(6)
B8 B7 B11 B5 62.8(6)
C2 B7 B11 B10 -61.9(6)
B6 B7 B11 B10 -99.9(5)
B12 B7 B11 B10 36.9(5)
B8 B7 B11 B10 0.3(6)
B5 B10 B11 B12 137.1(5)
B4 B10 B11 B12 99.9(6)
B9 B10 B11 B12 36.8(5)
B5 B10 B11 B6 37.4(4)
B12 B10 B11 B6 -99.7(5)
B4 B10 B11 B6 0.3(7)
B9 B10 B11 B6 -62.8(6)
B12 B10 B11 B5 -137.1(5)
B4 B10 B11 B5 -37.1(4)
B9 B10 B11 B5 -100.2(5)
B5 B10 B11 B7 100.0(5)
B12 B10 B11 B7 -37.0(5)
B4 B10 B11 B7 62.9(6)
B9 B10 B11 B7 -0.2(6)
B5 B10 B12 B11 -38.2(5)
B4 B10 B12 B11 -100.9(5)
B9 B10 B12 B11 -138.8(5)
B5 B10 B12 B7 -0.8(7)
B4 B10 B12 B7 -63.4(7)
B11 B10 B12 B7 37.5(5)
B9 B10 B12 B7 -101.4(5)
B5 B10 B12 B9 100.6(5)
B4 B10 B12 B9 38.0(5)
B11 B10 B12 B9 138.8(5)
B5 B10 B12 B8 63.6(7)
B4 B10 B12 B8 0.9(7)
B11 B10 B12 B8 101.8(5)
B9 B10 B12 B8 -37.0(5)
B6 B11 B12 B10 100.5(5)
B5 B11 B12 B10 37.7(4)
B7 B11 B12 B10 138.5(5)
B6 B11 B12 B7 -38.0(5)
B5 B11 B12 B7 -100.9(5)
B10 B11 B12 B7 -138.5(5)
B6 B11 B12 B9 63.0(6)
B5 B11 B12 B9 0.2(6)
B7 B11 B12 B9 101.1(5)
B10 B11 B12 B9 -37.5(5)
B6 B11 B12 B8 -1.4(7)
B5 B11 B12 B8 -64.2(6)
B7 B11 B12 B8 36.6(5)
B10 B11 B12 B8 -101.9(6)
C2 B7 B12 B10 63.6(6)
B6 B7 B12 B10 0.8(7)
B11 B7 B12 B10 -37.6(5)
B8 B7 B12 B10 102.0(6)
C2 B7 B12 B11 101.2(5)
B6 B7 B12 B11 38.4(5)
B8 B7 B12 B11 139.6(5)
C2 B7 B12 B9 -0.9(7)
B6 B7 B12 B9 -63.7(6)
B11 B7 B12 B9 -102.1(6)
B8 B7 B12 B9 37.5(5)
C2 B7 B12 B8 -38.4(4)
B6 B7 B12 B8 -101.2(5)
B11 B7 B12 B8 -139.6(5)
B3 B9 B12 B10 -101.0(5)
B4 B9 B12 B10 -37.9(5)
B8 B9 B12 B10 -139.2(5)
B3 B9 B12 B11 -63.5(6)
B4 B9 B12 B11 -0.5(7)
B10 B9 B12 B11 37.4(5)
B8 B9 B12 B11 -101.8(5)
B3 B9 B12 B7 0.7(7)
B4 B9 B12 B7 63.8(6)
B10 B9 B12 B7 101.7(6)
B8 B9 B12 B7 -37.5(5)
B3 B9 B12 B8 38.3(5)
B4 B9 B12 B8 101.3(5)
B10 B9 B12 B8 139.2(5)
C2 B8 B12 B10 -63.5(6)
B3 B8 B12 B10 -0.6(7)
B7 B8 B12 B10 -101.3(6)
B9 B8 B12 B10 37.1(5)
C2 B8 B12 B11 1.1(7)
B3 B8 B12 B11 64.1(6)
B7 B8 B12 B11 -36.6(5)
B9 B8 B12 B11 101.8(6)
C2 B8 B12 B7 37.8(4)
B3 B8 B12 B7 100.7(5)
B9 B8 B12 B7 138.4(5)
C2 B8 B12 B9 -100.7(5)
B3 B8 B12 B9 -37.7(5)
B7 B8 B12 B9 -138.4(5)
C4 N1 C3 C1 -174.1(5)
C4 N1 C3 S1 7.8(8)
B6 C1 C3 N1 105.8(5)
C2 C1 C3 N1 174.9(4)
B4 C1 C3 N1 -41.0(7)
B5 C1 C3 N1 33.5(7)
B3 C1 C3 N1 -114.4(5)
B6 C1 C3 S1 -75.9(5)
C2 C1 C3 S1 -6.8(6)
B4 C1 C3 S1 137.4(4)
B5 C1 C3 S1 -148.2(4)
B3 C1 C3 S1 64.0(5)
Ir1 S1 C3 N1 -172.1(4)
Ir1 S1 C3 C1 9.7(4)
C3 N1 C4 C5 67.0(7)
C3 N1 C4 C9 -119.3(6)
C9 C4 C5 C6 -1.3(9)
N1 C4 C5 C6 172.4(5)
C4 C5 C6 C7 0.2(10)
C5 C6 C7 C8 0.4(12)
C6 C7 C8 C9 0.2(13)
C7 C8 C9 C4 -1.3(11)
C5 C4 C9 C8 1.8(9)
N1 C4 C9 C8 -172.0(6)
C19 C15 C16 C17 2.1(6)
C20 C15 C16 C17 -170.3(5)
Ir1 C15 C16 C17 60.3(4)
C19 C15 C16 C21 177.4(6)
C20 C15 C16 C21 4.9(9)
Ir1 C15 C16 C21 -124.4(6)
C19 C15 C16 Ir1 -58.2(4)
C20 C15 C16 Ir1 129.4(5)
C15 C16 C17 C18 0.0(6)
C21 C16 C17 C18 -175.4(5)
Ir1 C16 C17 C18 62.9(4)
C15 C16 C17 C22 172.3(6)
C21 C16 C17 C22 -3.1(10)
Ir1 C16 C17 C22 -124.8(6)
C15 C16 C17 Ir1 -62.9(4)
C21 C16 C17 Ir1 121.7(6)
C16 C17 C18 C19 -2.1(6)
C22 C17 C18 C19 -174.5(6)
Ir1 C17 C18 C19 62.5(4)
C16 C17 C18 C23 173.6(5)
C22 C17 C18 C23 1.2(9)
Ir1 C17 C18 C23 -121.8(6)
C16 C17 C18 Ir1 -64.6(4)
C22 C17 C18 Ir1 123.0(6)
C17 C18 C19 C15 3.4(6)
C23 C18 C19 C15 -172.2(5)
Ir1 C18 C19 C15 65.7(4)
C17 C18 C19 C24 171.9(6)
C23 C18 C19 C24 -3.8(10)
Ir1 C18 C19 C24 -125.8(6)
C17 C18 C19 Ir1 -62.3(4)
C23 C18 C19 Ir1 122.1(6)
C16 C15 C19 C18 -3.4(6)
C20 C15 C19 C18 168.9(5)
Ir1 C15 C19 C18 -63.0(4)
C16 C15 C19 C24 -171.9(6)
C20 C15 C19 C24 0.4(10)
Ir1 C15 C19 C24 128.6(6)
C16 C15 C19 Ir1 59.5(4)
C20 C15 C19 Ir1 -128.2(6)
